data_4329274
loop_
_publ_author_name
'George J. Sopasis'
'Angelos B. Canaj'
'Aggelos Philippidis'
'Milosz Siczek'
'Tadeusz Lis'
'James R. O'Brien'
'Manolis M. Antonakis'
'Spiros A. Pergantis'
'Constantinos J. Milios'

_publ_section_title
;
 Heptanuclear Heterometallic [Cu6Ln] Clusters: Trapping Lanthanides into
 Copper Cages with Artificial Amino Acids
;
_journal_name_full 'Inorganic Chemistry'
_journal_page_first 5911
_journal_page_last 5918
_journal_paper_doi 10.1021/ic300538q
_journal_volume 51
_journal_year 2012
_chemical_formula_moiety 'C30 H60 Cu6 Gd N9 O30, 1.5(C4 H10 O), 4.5(C H4 O), 1.125(H2 O)'
_chemical_formula_sum 'C40.5 H95.25 Cu6 Gd N9 O37.125'
_chemical_formula_weight 1841.00
_chemical_name_systematic
; 
 ? 
;
_space_group_IT_number 176
_symmetry_cell_setting hexagonal
_symmetry_space_group_name_Hall '-P 6c'
_symmetry_space_group_name_H-M 'P 63/m'
_atom_sites_solution_hydrogens geom
_atom_sites_solution_primary direct
_atom_sites_solution_secondary difmap
_audit_creation_method SHELXL-97
_cell_angle_alpha 90.00
_cell_angle_beta 90.00
_cell_angle_gamma 120.00
_cell_formula_units_Z 2
_cell_length_a 19.929(6)
_cell_length_b 19.929(6)
_cell_length_c 13.308(4)
_cell_measurement_reflns_used 12620
_cell_measurement_temperature 100(2)
_cell_measurement_theta_max 30.06
_cell_measurement_theta_min 2.55
_cell_volume 4577(2)
_computing_cell_refinement 'CrysAlis CCD, Oxford Diffraction Ltd.'
_computing_data_collection 'CrysAlis RED, Oxford Diffraction Ltd.'
_computing_data_reduction 'CrysAlis RED, Oxford Diffraction Ltd.'
_computing_structure_refinement 'SHELXL-97 (Sheldrick, 2008)'
_computing_structure_solution 'SHELXS-97 (Sheldrick, 2008)'
_diffrn_ambient_temperature 100(2)
_diffrn_measured_fraction_theta_full 0.998
_diffrn_measured_fraction_theta_max 0.993
_diffrn_measurement_device_type 'Xcalibur PX with Onyx CCD'
_diffrn_measurement_method /f
_diffrn_radiation_monochromator graphite
_diffrn_radiation_source 'fine-focus sealed tube'
_diffrn_radiation_type MoK\a
_diffrn_radiation_wavelength 0.71073
_diffrn_reflns_av_R_equivalents 0.0319
_diffrn_reflns_av_sigmaI/netI 0.0374
_diffrn_reflns_limit_h_max 11
_diffrn_reflns_limit_h_min -28
_diffrn_reflns_limit_k_max 26
_diffrn_reflns_limit_k_min -25
_diffrn_reflns_limit_l_max 15
_diffrn_reflns_limit_l_min -18
_diffrn_reflns_number 16916
_diffrn_reflns_theta_full 26.50
_diffrn_reflns_theta_max 30.06
_diffrn_reflns_theta_min 2.55
_exptl_absorpt_coefficient_mu 2.154
_exptl_absorpt_correction_T_max 0.714
_exptl_absorpt_correction_T_min 0.500
_exptl_absorpt_correction_type analytical
_exptl_absorpt_process_details
;
CrysAlis RED, Oxford Diffraction Ltd.,
Version 1.171.32.5
Analytical numeric absorption correction using a 
multifaceted crystal model based on expressions
 derived by R.C. Clark & J.S. Reid.
(Clark, R. C. & Reid, J. S. (1995). Acta Cryst. A51, 887-897)
;
_exptl_crystal_colour blue
_exptl_crystal_density_diffrn 1.336
_exptl_crystal_description block
_exptl_crystal_F_000 1872
_exptl_crystal_size_max 0.40
_exptl_crystal_size_mid 0.30
_exptl_crystal_size_min 0.25
_refine_diff_density_max 0.993
_refine_diff_density_min -0.530
_refine_diff_density_rms 0.107
_refine_ls_extinction_method none
_refine_ls_goodness_of_fit_ref 1.004
_refine_ls_hydrogen_treatment constr
_refine_ls_matrix_type full
_refine_ls_number_parameters 208
_refine_ls_number_reflns 4625
_refine_ls_number_restraints 5
_refine_ls_restrained_S_all 1.013
_refine_ls_R_factor_all 0.0504
_refine_ls_R_factor_gt 0.0332
_refine_ls_shift/su_max 0.000
_refine_ls_shift/su_mean 0.000
_refine_ls_structure_factor_coef Fsqd
_refine_ls_weighting_details 'calc w=1/[\s^2^(Fo^2^)+(0.0720P)^2^] where P=(Fo^2^+2Fc^2^)/3'
_refine_ls_weighting_scheme calc
_refine_ls_wR_factor_gt 0.1031
_refine_ls_wR_factor_ref 0.1085
_reflns_number_gt 3603
_reflns_number_total 4625
_reflns_threshold_expression >2sigma(I)
_cod_data_source_file ic300538q_si_001_06.cif
_cod_data_source_block gis439a
_cod_original_formula_sum 'C40.50 H95.25 Cu6 Gd N9 O37.125'
_cod_database_code 4329274

loop_
_symmetry_equiv_pos_as_xyz
'x, y, z'
'-y, x-y, z'
'-x+y, -x, z'
'-x, -y, z+1/2'
'y, -x+y, z+1/2'
'x-y, x, z+1/2'
'-x, -y, -z'
'y, -x+y, -z'
'x-y, x, -z'
'x, y, -z-1/2'
'-y, x-y, -z-1/2'
'-x+y, -x, -z-1/2'

loop_
_atom_site_label
_atom_site_type_symbol
_atom_site_fract_x
_atom_site_fract_y
_atom_site_fract_z
_atom_site_U_iso_or_equiv
_atom_site_adp_type
_atom_site_occupancy
_atom_site_symmetry_multiplicity
_atom_site_calc_flag
_atom_site_refinement_flags
_atom_site_disorder_assembly
_atom_site_disorder_group
Gd Gd 0.6667 0.3333 0.7500 0.01601(9) Uani 1 6 d S . .
Cu Cu 0.832704(19) 0.47083(2) 0.86717(3) 0.02408(11) Uani 1 1 d . . .
O1 O 0.77304(14) 0.46338(14) 0.7500 0.0204(5) Uani 1 2 d S . .
H1 H 0.7557 0.5026 0.7500 0.025 Uiso 1 2 calc SR . .
O11 O 0.76265(11) 0.35734(11) 0.87883(13) 0.0226(4) Uani 1 1 d . . .
O21 O 0.74151(14) 0.25160(13) 0.96381(17) 0.0435(6) Uani 1 1 d . . .
N11 N 0.89067(14) 0.45335(15) 0.97512(19) 0.0341(6) Uani 1 1 d . A .
H11A H 0.9361 0.4593 0.9493 0.041 Uiso 1 1 calc R . .
H11B H 0.9031 0.4900 1.0246 0.041 Uiso 1 1 calc R . .
C11 C 0.77803(19) 0.32213(18) 0.9486(2) 0.0342(7) Uani 1 1 d . A .
C21 C 0.8447(2) 0.3743(2) 1.0201(3) 0.0548(11) Uani 1 1 d . . .
C31 C 0.8878(7) 0.3408(8) 1.0595(7) 0.049(3) Uani 0.50 1 d P A 1
H31A H 0.9265 0.3768 1.1072 0.074 Uiso 0.50 1 calc PR A 1
H31B H 0.9139 0.3303 1.0045 0.074 Uiso 0.50 1 calc PR A 1
H31C H 0.8525 0.2922 1.0940 0.074 Uiso 0.50 1 calc PR A 1
C311 C 0.9070(7) 0.3392(8) 1.0136(8) 0.055(3) Uani 0.50 1 d P A 2
H31D H 0.9480 0.3652 1.0639 0.083 Uiso 0.50 1 calc PR A 2
H31E H 0.9302 0.3488 0.9464 0.083 Uiso 0.50 1 calc PR A 2
H31F H 0.8787 0.2833 1.0267 0.083 Uiso 0.50 1 calc PR A 2
C41 C 0.7975(8) 0.3880(9) 1.1194(12) 0.047(3) Uani 0.50 1 d P A 3
H41A H 0.7589 0.3376 1.1467 0.071 Uiso 0.50 1 calc PR A 3
H41B H 0.7716 0.4160 1.0962 0.071 Uiso 0.50 1 calc PR A 3
H41C H 0.8351 0.4182 1.1719 0.071 Uiso 0.50 1 calc PR A 3
C411 C 0.8191(9) 0.3717(9) 1.1142(11) 0.064(4) Uani 0.50 1 d P A 4
H41D H 0.7899 0.3177 1.1368 0.096 Uiso 0.50 1 calc PR A 4
H41E H 0.7854 0.3944 1.1155 0.096 Uiso 0.50 1 calc PR A 4
H41F H 0.8634 0.4011 1.1591 0.096 Uiso 0.50 1 calc PR A 4
O12 O 0.91525(12) 0.57537(12) 0.83520(17) 0.0332(5) Uani 1 1 d . . .
C12 C 0.9372(2) 0.6072(2) 0.7500 0.0333(10) Uani 1 2 d S . .
C22 C 0.9970(3) 0.6926(3) 0.7500 0.0511(14) Uani 1 2 d S . .
H22A H 0.9904 0.7169 0.8010 0.077 Uiso 1 1 d R . .
H22C H 1.0487 0.7004 0.7500 0.077 Uiso 1 2 d SR . .
O13 O 0.90990(15) 0.41727(17) 0.7500 0.0281(6) Uani 1 2 d S . .
N13 N 0.9816(2) 0.4540(2) 0.7500 0.0340(8) Uani 1 2 d S . .
O23 O 1.0107(5) 0.4599(5) 0.8451(6) 0.0383(16) Uani 0.50 1 d P . .
O33 O 1.0244(5) 0.4852(6) 0.8124(6) 0.051(2) Uani 0.50 1 d P . .
O1M O 0.7425(3) 0.5785(3) 0.7774(4) 0.056(2) Uani 0.50 1 d PD . 5
H1M H 0.6931 0.5514 0.7594 0.084 Uiso 0.50 1 d PR . 5
C1M C 0.7774(9) 0.6498(7) 0.7500 0.070(4) Uiso 0.50 2 d SPD . 5
H1M1 H 0.7945 0.6832 0.8096 0.105 Uiso 0.25 1 calc PR . 5
H1M2 H 0.7418 0.6600 0.7108 0.105 Uiso 0.25 1 calc PR . 5
H1M3 H 0.8224 0.6607 0.7087 0.105 Uiso 0.25 1 calc PR . 5
C2M C 0.7762(16) 0.6355(14) 0.6910(15) 0.104(8) Uiso 0.25 1 d PD . 5
H2M1 H 0.7607 0.6072 0.6271 0.157 Uiso 0.25 1 calc PR . 5
H2M2 H 0.8329 0.6640 0.6960 0.157 Uiso 0.25 1 calc PR . 5
H2M3 H 0.7569 0.6720 0.6940 0.157 Uiso 0.25 1 calc PR . 5
O1E O 0.7567(8) 0.0999(9) 0.2500 0.140(6) Uani 0.50 2 d SPD . 2
C1E C 0.7481(7) 0.1262(9) 0.1700(15) 0.230(19) Uani 0.50 1 d PD . 2
H1E1 H 0.7827 0.1831 0.1712 0.276 Uiso 0.50 1 calc PR . 2
H1E2 H 0.6942 0.1162 0.1678 0.276 Uiso 0.50 1 calc PR . 2
C2E C 0.7633(13) 0.0958(13) 0.0724(16) 0.34(3) Uani 0.50 1 d PD . 2
H2E1 H 0.7534 0.1204 0.0151 0.509 Uiso 0.50 1 calc PR . 2
H2E2 H 0.7290 0.0395 0.0687 0.509 Uiso 0.50 1 calc PR . 2
H2E3 H 0.8174 0.1078 0.0709 0.509 Uiso 0.50 1 calc PR . 2
O1S O 0.8113(12) 0.1269(12) 0.0978(14) 0.109(6) Uiso 0.25 1 d PD B 3
H1S H 0.7899 0.0813 0.1199 0.163 Uiso 0.25 1 calc PR B 3
C1S C 0.8234(19) 0.126(2) -0.0104(16) 0.119(10) Uiso 0.25 1 d PD B 3
H1S1 H 0.8188 0.1682 -0.0422 0.179 Uiso 0.25 1 calc PR B 3
H1S2 H 0.7844 0.0765 -0.0385 0.179 Uiso 0.25 1 calc PR B 3
H1S3 H 0.8753 0.1340 -0.0230 0.179 Uiso 0.25 1 calc PR B 3
O1W O 0.930(3) 0.087(3) 0.2500 0.166(14) Uiso 0.25 2 d SP . .
O2W O 0.874(4) 0.037(4) 0.2500 0.14(2) Uiso 0.125 2 d SP . .

loop_
_atom_site_aniso_label
_atom_site_aniso_U_11
_atom_site_aniso_U_22
_atom_site_aniso_U_33
_atom_site_aniso_U_23
_atom_site_aniso_U_13
_atom_site_aniso_U_12
Gd 0.01850(11) 0.01850(11) 0.01102(14) 0.000 0.000 0.00925(5)
Cu 0.02167(17) 0.02505(18) 0.0210(2) -0.00472(13) -0.00395(12) 0.00830(14)
O1 0.0200(12) 0.0220(12) 0.0193(13) 0.000 0.000 0.0105(10)
O11 0.0228(9) 0.0251(9) 0.0184(9) -0.0010(7) -0.0041(7) 0.0109(8)
O21 0.0514(14) 0.0321(11) 0.0388(13) 0.0050(10) -0.0233(11) 0.0148(11)
N11 0.0313(12) 0.0370(14) 0.0284(13) -0.0094(11) -0.0135(11) 0.0128(11)
C11 0.0366(16) 0.0347(16) 0.0267(15) -0.0014(13) -0.0141(13) 0.0144(13)
C21 0.054(2) 0.0401(19) 0.045(2) 0.0054(16) -0.0341(19) 0.0050(17)
C31 0.044(5) 0.062(6) 0.041(6) 0.007(5) -0.019(4) 0.026(4)
C311 0.049(6) 0.050(5) 0.062(7) -0.002(6) -0.036(6) 0.021(5)
C41 0.041(5) 0.060(8) 0.025(4) -0.009(4) -0.013(4) 0.012(4)
C411 0.086(12) 0.050(6) 0.021(4) -0.005(4) -0.012(6) 0.007(6)
O12 0.0263(10) 0.0263(10) 0.0375(12) -0.0051(9) -0.0021(9) 0.0061(9)
C12 0.0219(19) 0.0249(19) 0.051(3) 0.000 0.000 0.0101(16)
C22 0.039(3) 0.024(2) 0.073(4) 0.000 0.000 0.002(2)
O13 0.0188(12) 0.0330(15) 0.0258(15) 0.000 0.000 0.0079(11)
N13 0.0223(17) 0.0280(18) 0.049(2) 0.000 0.000 0.0108(14)
O23 0.023(3) 0.055(5) 0.029(4) -0.010(3) -0.009(3) 0.014(3)
O33 0.030(4) 0.069(6) 0.042(5) -0.013(3) -0.008(3) 0.015(4)
O1M 0.059(3) 0.044(2) 0.077(7) -0.017(3) -0.020(3) 0.035(2)
O1E 0.092(10) 0.106(11) 0.223(19) 0.000 0.000 0.049(9)
C1E 0.033(5) 0.099(11) 0.54(5) 0.20(2) 0.017(13) 0.022(6)
C2E 0.17(3) 0.17(2) 0.50(5) 0.20(3) -0.22(3) -0.050(16)

loop_
_atom_type_symbol
_atom_type_description
_atom_type_scat_dispersion_real
_atom_type_scat_dispersion_imag
_atom_type_scat_source
C C 0.0033 0.0016 'International Tables Vol C Tables 4.2.6.8 and 6.1.1.4'
H H 0.0000 0.0000 'International Tables Vol C Tables 4.2.6.8 and 6.1.1.4'
N N 0.0061 0.0033 'International Tables Vol C Tables 4.2.6.8 and 6.1.1.4'
O O 0.0106 0.0060 'International Tables Vol C Tables 4.2.6.8 and 6.1.1.4'
Cu Cu 0.3201 1.2651 'International Tables Vol C Tables 4.2.6.8 and 6.1.1.4'
Gd Gd -0.1653 3.9035 'International Tables Vol C Tables 4.2.6.8 and 6.1.1.4'

loop_
_geom_angle_atom_site_label_1
_geom_angle_atom_site_label_2
_geom_angle_atom_site_label_3
_geom_angle
_geom_angle_site_symmetry_1
_geom_angle_site_symmetry_3
O1 Gd O1 120.001(1) 3_665 .
O1 Gd O1 120.001(1) 3_665 2_655
O1 Gd O1 120.0 . 2_655
O1 Gd O11 66.60(6) 3_665 3_665
O1 Gd O11 135.02(5) . 3_665
O1 Gd O11 71.94(6) 2_655 3_665
O1 Gd O11 66.60(6) 3_665 12_667
O1 Gd O11 135.02(5) . 12_667
O1 Gd O11 71.94(6) 2_655 12_667
O11 Gd O11 89.68(9) 3_665 12_667
O1 Gd O11 71.93(6) 3_665 .
O1 Gd O11 66.60(6) . .
O1 Gd O11 135.02(5) 2_655 .
O11 Gd O11 75.77(7) 3_665 .
O11 Gd O11 138.47(3) 12_667 .
O1 Gd O11 71.94(6) 3_665 10_557
O1 Gd O11 66.60(6) . 10_557
O1 Gd O11 135.02(5) 2_655 10_557
O11 Gd O11 138.47(3) 3_665 10_557
O11 Gd O11 75.77(7) 12_667 10_557
O11 Gd O11 89.68(9) . 10_557
O1 Gd O11 135.02(5) 3_665 2_655
O1 Gd O11 71.93(6) . 2_655
O1 Gd O11 66.60(6) 2_655 2_655
O11 Gd O11 75.77(7) 3_665 2_655
O11 Gd O11 138.47(4) 12_667 2_655
O11 Gd O11 75.77(7) . 2_655
O11 Gd O11 138.47(4) 10_557 2_655
O1 Gd O11 135.02(5) 3_665 11_657
O1 Gd O11 71.93(6) . 11_657
O1 Gd O11 66.59(6) 2_655 11_657
O11 Gd O11 138.47(3) 3_665 11_657
O11 Gd O11 75.77(7) 12_667 11_657
O11 Gd O11 138.47(4) . 11_657
O11 Gd O11 75.77(7) 10_557 11_657
O11 Gd O11 89.68(9) 2_655 11_657
O1 Gd Cu 99.71(5) 3_665 .
O1 Gd Cu 32.62(3) . .
O1 Gd Cu 132.34(5) 2_655 .
O11 Gd Cu 105.15(5) 3_665 .
O11 Gd Cu 154.27(5) 12_667 .
O11 Gd Cu 34.36(5) . .
O11 Gd Cu 79.28(5) 10_557 .
O11 Gd Cu 66.73(5) 2_655 .
O11 Gd Cu 104.15(5) 11_657 .
O1 Gd Cu 32.62(3) 3_665 3_665
O1 Gd Cu 132.34(5) . 3_665
O1 Gd Cu 99.71(5) 2_655 3_665
O11 Gd Cu 34.36(5) 3_665 3_665
O11 Gd Cu 79.28(5) 12_667 3_665
O11 Gd Cu 66.73(5) . 3_665
O11 Gd Cu 104.15(5) 10_557 3_665
O11 Gd Cu 105.15(5) 2_655 3_665
O11 Gd Cu 154.27(5) 11_657 3_665
Cu Gd Cu 101.041(14) . 3_665
O1 Gd Cu 32.62(3) 3_665 12_667
O1 Gd Cu 132.34(5) . 12_667
O1 Gd Cu 99.71(5) 2_655 12_667
O11 Gd Cu 79.28(5) 3_665 12_667
O11 Gd Cu 34.36(5) 12_667 12_667
O11 Gd Cu 104.15(5) . 12_667
O11 Gd Cu 66.73(5) 10_557 12_667
O11 Gd Cu 154.27(5) 2_655 12_667
O11 Gd Cu 105.15(5) 11_657 12_667
Cu Gd Cu 127.074(6) . 12_667
Cu Gd Cu 53.94(2) 3_665 12_667
O1 Cu O12 93.69(10) . .
O1 Cu N11 165.49(11) . .
O12 Cu N11 95.25(10) . .
O1 Cu O11 85.40(9) . .
O12 Cu O11 166.61(9) . .
N11 Cu O11 83.26(9) . .
O1 Cu O21 89.52(9) . 2_655
O12 Cu O21 104.00(9) . 2_655
N11 Cu O21 99.35(10) . 2_655
O11 Cu O21 89.36(8) . 2_655
O1 Cu Gd 42.14(7) . .
O12 Cu Gd 135.59(7) . .
N11 Cu Gd 127.04(8) . .
O11 Cu Gd 43.80(5) . .
O21 Cu Gd 83.89(6) 2_655 .
Cu O1 Cu 108.52(12) . 10_557
Cu O1 Gd 105.24(8) . .
Cu O1 Gd 105.24(8) 10_557 .
Cu O1 H1 112.4 . .
Cu O1 H1 112.4 10_557 .
Gd O1 H1 112.4 . .
C11 O11 Cu 116.98(18) . .
C11 O11 Gd 141.08(19) . .
Cu O11 Gd 101.84(8) . .
C11 O21 Cu 122.97(19) . 3_665
C21 N11 Cu 111.83(19) . .
C21 N11 H11A 109.3 . .
Cu N11 H11A 109.3 . .
C21 N11 H11B 109.3 . .
Cu N11 H11B 109.3 . .
H11A N11 H11B 107.9 . .
O21 C11 O11 124.9(3) . .
O21 C11 C21 119.0(3) . .
O11 C11 C21 115.9(3) . .
C411 C21 C31 86.8(8) . .
C411 C21 N11 115.7(7) . .
C31 C21 N11 116.5(6) . .
C411 C21 C11 111.5(7) . .
C31 C21 C11 115.5(6) . .
N11 C21 C11 109.3(3) . .
C411 C21 C311 111.9(7) . .
N11 C21 C311 103.0(5) . .
C11 C21 C311 104.6(5) . .
C31 C21 C41 107.3(6) . .
N11 C21 C41 103.6(6) . .
C11 C21 C41 103.1(6) . .
C311 C21 C41 132.2(6) . .
C21 C31 H31A 109.5 . .
C21 C31 H31B 109.5 . .
C21 C31 H31C 109.5 . .
C21 C311 H31D 109.5 . .
C21 C311 H31E 109.5 . .
H31D C311 H31E 109.5 . .
C21 C311 H31F 109.5 . .
H31D C311 H31F 109.5 . .
H31E C311 H31F 109.5 . .
C21 C41 H41A 109.5 . .
C21 C41 H41B 109.5 . .
C21 C41 H41C 109.5 . .
C21 C411 H41D 109.5 . .
C21 C411 H41E 109.5 . .
C21 C411 H41F 109.5 . .
C12 O12 Cu 128.8(2) . .
O12 C12 O12 127.2(4) 10_557 .
O12 C12 C22 116.38(19) 10_557 .
O12 C12 C22 116.38(19) . .
C12 C22 H22A 111.6 . .
C12 C22 H22C 111.0 . .
H22A C22 H22C 110.8 . .
O33 N13 O33 94.7(8) . 10_557
O33 N13 O13 131.1(5) . .
O33 N13 O13 131.1(5) 10_557 .
O33 N13 O23 117.3(5) . 10_557
O13 N13 O23 111.4(3) . 10_557
O33 N13 O23 117.3(5) 10_557 .
O13 N13 O23 111.4(3) . .
O23 N13 O23 134.4(7) 10_557 .
O33 O23 N13 54.2(14) . .
O23 O33 N13 99.6(17) . .
O23 O33 O33 135.0(17) . 10_557
O1M O1M C2M 113.1(14) 10_557 10_557
O1M O1M C1M 73.5(3) 10_557 10_557
O1M O1M C1M 73.5(3) 10_557 .
C2M O1M C2M 72(2) 10_557 .
O1M O1M H1M 74.4 10_557 .
C2M O1M H1M 131.7 10_557 .
C1M O1M H1M 114.7 10_557 .
C1M O1M H1M 114.7 . .
C2M O1M H1M 101.1 . .
O1M C1M H1M1 109.5 . .
O1M C1M H1M2 109.5 . .
H1M1 C1M H1M2 109.5 . .
O1M C1M H1M3 109.5 . .
H1M1 C1M H1M3 109.5 . .
H1M2 C1M H1M3 109.5 . .
O1M C2M H2M1 109.5 . .
O1M C2M H2M2 109.5 . .
H2M1 C2M H2M2 109.5 . .
O1M C2M H2M3 109.5 . .
H2M1 C2M H2M3 109.5 . .
H2M2 C2M H2M3 109.5 . .
C1E O1E C1E 119(2) . 10_556
O1E C1E C2E 117.8(15) . .
O1E C1E H1E1 107.9 . .
C2E C1E H1E1 107.9 . .
O1E C1E H1E2 107.9 . .
C2E C1E H1E2 107.9 . .
H1E1 C1E H1E2 107.2 . .
C1E C2E H2E1 109.5 . .
C1E C2E H2E2 109.5 . .
H2E1 C2E H2E2 109.5 . .
C1E C2E H2E3 109.5 . .
H2E1 C2E H2E3 109.5 . .
H2E2 C2E H2E3 109.5 . .
C1S O1S H1S 109.5 . .
O1S C1S H1S1 109.5 . .
O1S C1S H1S2 109.5 . .
H1S1 C1S H1S2 109.5 . .
O1S C1S H1S3 109.5 . .
H1S1 C1S H1S3 109.5 . .
H1S2 C1S H1S3 109.5 . .

loop_
_geom_bond_atom_site_label_1
_geom_bond_atom_site_label_2
_geom_bond_distance
_geom_bond_site_symmetry_2
Gd O1 2.391(3) 3_665
Gd O1 2.391(3) .
Gd O1 2.391(3) 2_655
Gd O11 2.4314(18) 3_665
Gd O11 2.4315(18) 12_667
Gd O11 2.4315(18) .
Gd O11 2.4315(18) 10_557
Gd O11 2.4315(18) 2_655
Gd O11 2.4315(18) 11_657
Gd Cu 3.4383(9) .
Gd Cu 3.4383(9) 3_665
Gd Cu 3.4384(9) 12_667
Cu O1 1.9211(15) .
Cu O12 1.950(2) .
Cu N11 1.980(3) .
Cu O11 1.983(2) .
Cu O21 2.293(2) 2_655
O1 Cu 1.9211(15) 10_557
O1 H1 1.0000 .
O11 C11 1.289(3) .
O21 C11 1.234(4) .
O21 Cu 2.294(2) 3_665
N11 C21 1.496(5) .
N11 H11A 0.9200 .
N11 H11B 0.9200 .
C11 C21 1.540(4) .
C21 C411 1.345(15) .
C21 C31 1.424(11) .
C21 C311 1.705(12) .
C21 C41 1.723(14) .
C31 H31A 0.9800 .
C31 H31B 0.9800 .
C31 H31C 0.9800 .
C311 H31D 0.9800 .
C311 H31E 0.9800 .
C311 H31F 0.9800 .
C41 H41A 0.9800 .
C41 H41B 0.9800 .
C41 H41C 0.9800 .
C411 H41D 0.9800 .
C411 H41E 0.9800 .
C411 H41F 0.9800 .
O12 C12 1.266(3) .
C12 O12 1.266(3) 10_557
C12 C22 1.513(6) .
C22 H22A 0.8808 .
C22 H22C 0.9632 .
O13 N13 1.237(4) .
N13 O33 1.129(10) .
N13 O33 1.129(10) 10_557
N13 O23 1.373(8) 10_557
N13 O23 1.373(8) .
O23 O33 0.617(9) .
O33 O33 1.661(16) 10_557
O1M O1M 0.729(12) 10_557
O1M C2M 1.07(2) 10_557
O1M C1M 1.284(12) 10_557
O1M C1M 1.284(12) .
O1M C2M 1.517(16) .
O1M H1M 0.8883 .
C1M H1M1 0.9800 .
C1M H1M2 0.9800 .
C1M H1M3 0.9800 .
C2M H2M1 0.9800 .
C2M H2M2 0.9800 .
C2M H2M3 0.9800 .
O1E C1E 1.237(14) .
O1E C1E 1.237(14) 10_556
C1E C2E 1.526(19) .
C1E H1E1 0.9900 .
C1E H1E2 0.9900 .
C2E H2E1 0.9800 .
C2E H2E2 0.9800 .
C2E H2E3 0.9800 .
O1S C1S 1.461(17) .
O1S H1S 0.8400 .
C1S H1S1 0.9800 .
C1S H1S2 0.9800 .
C1S H1S3 0.9800 .
O1W O2W 1.07(7) .
